data_7103904
loop_
_publ_author_name
'Le Fur, Erwan'
'Demers, Eric'
'Maris, Thierry'
'Wuest, James D.'

_publ_section_title
;
 Excavations in molecular crystals
;
_journal_coden_ASTM CHCOFS
_journal_issue 24
_journal_name_full
;
 Chemical Communications (Cambridge, United Kingdom)
;
_journal_page_first 2966
_journal_page_last 2967
_journal_paper_doi 10.1039/b308355a
_journal_year 2003
_chemical_compound_source 'Synthesized by the authors. See text'
_chemical_formula_moiety 'C53 H60 N24 O8'
_chemical_formula_sum 'C53 H60 N24 O8'
_chemical_formula_weight 1161.25
_space_group_IT_number 88
_symmetry_cell_setting tetragonal
_symmetry_space_group_name_Hall '-I 4ad'
_symmetry_space_group_name_H-M 'I 41/a :2'
_atom_sites_solution_hydrogens geom
_atom_sites_solution_primary direct
_atom_sites_solution_secondary difmap
_audit_creation_method SHELXL-97
_cell_angle_alpha 90.00
_cell_angle_beta 90.00
_cell_angle_gamma 90.00
_cell_formula_units_Z 4
_cell_length_a 25.6644(3)
_cell_length_b 25.6644(3)
_cell_length_c 12.2028(3)
_cell_measurement_reflns_used 7775
_cell_measurement_temperature 293(2)
_cell_measurement_theta_max 71.79
_cell_measurement_theta_min 3.44
_cell_volume 8037.5(2)
_computing_cell_refinement 'SMART (Bruker, 1999)'
_computing_data_collection 'SMART (Bruker, 1999)'
_computing_data_reduction 'SAINT (Bruker, 1999)'
_computing_molecular_graphics 'XP (Bruker, 1999)'
_computing_publication_material 'UdMX (local program)'
_computing_structure_refinement 'SHELXL97 (Sheldrick, 1997)'
_computing_structure_solution 'SHELXS97 (Sheldrick, 1997)'
_diffrn_ambient_temperature 293(2)
_diffrn_detector_area_resol_mean 5.5
_diffrn_measured_fraction_theta_full 0.991
_diffrn_measured_fraction_theta_max 0.991
_diffrn_measurement_device_type 'Bruker AXS Smart 2K/Platform'
_diffrn_measurement_method \w
_diffrn_radiation_monochromator graphite
_diffrn_radiation_source 'Sealed Tube'
_diffrn_radiation_type CuK\a
_diffrn_radiation_wavelength 1.54178
_diffrn_reflns_av_R_equivalents 0.055
_diffrn_reflns_av_sigmaI/netI 0.0810
_diffrn_reflns_limit_h_max 30
_diffrn_reflns_limit_h_min -31
_diffrn_reflns_limit_k_max 31
_diffrn_reflns_limit_k_min -31
_diffrn_reflns_limit_l_max 14
_diffrn_reflns_limit_l_min -12
_diffrn_reflns_number 32725
_diffrn_reflns_theta_full 72.95
_diffrn_reflns_theta_max 72.95
_diffrn_reflns_theta_min 3.44
_diffrn_standards_decay_% 0.04
_diffrn_standards_number 264
_exptl_absorpt_coefficient_mu 0.567
_exptl_absorpt_correction_T_max 1.0000
_exptl_absorpt_correction_T_min 0.3300
_exptl_absorpt_correction_type multi-scan
_exptl_absorpt_process_details 'Sadabs (Sheldrick,1996)'
_exptl_crystal_colour Colourless
_exptl_crystal_density_diffrn 0.960
_exptl_crystal_density_method 'not measured'
_exptl_crystal_description block
_exptl_crystal_F_000 2440
_exptl_crystal_size_max 0.41
_exptl_crystal_size_mid 0.14
_exptl_crystal_size_min 0.14
_refine_diff_density_max 0.202
_refine_diff_density_min -0.235
_refine_diff_density_rms 0.045
_refine_ls_extinction_method none
_refine_ls_goodness_of_fit_ref 1.097
_refine_ls_hydrogen_treatment constr
_refine_ls_matrix_type full
_refine_ls_number_parameters 193
_refine_ls_number_reflns 3976
_refine_ls_number_restraints 0
_refine_ls_restrained_S_all 1.097
_refine_ls_R_factor_all 0.1568
_refine_ls_R_factor_gt 0.0824
_refine_ls_shift/su_max 0.000
_refine_ls_shift/su_mean 0.000
_refine_ls_structure_factor_coef Fsqd
_refine_ls_weighting_details 'calc w=1/[\s^2^(Fo^2^)+(0.0995P)^2^] where P=(Fo^2^+2Fc^2^)/3'
_refine_ls_weighting_scheme calc
_refine_ls_wR_factor_gt 0.1885
_refine_ls_wR_factor_ref 0.2306
_reflns_number_gt 2230
_reflns_number_total 3976
_reflns_threshold_expression >2\s(I)
_cod_data_source_file b308355a.txt
_cod_data_source_block jiw249
_cod_depositor_comments
;
The following automatic conversions were performed:
'_symmetry_cell_setting' value 'Tetragonal' changed to 'tetragonal'
according to '/home/saulius/struct/CIF-dictionaries/cif_core.dic'
dictionary named 'cif_core.dic' version 2.4.1 from
2010-06-29.

'_geom_bond_publ_flag' value 'Y' changed to 'y' according to
'/home/saulius/struct/CIF-dictionaries/cif_core.dic' dictionary named
'cif_core.dic' version 2.4.1 from 2010-06-29 (26
times).

'_geom_angle_publ_flag' value 'Y' changed to 'y' according to
'/home/saulius/struct/CIF-dictionaries/cif_core.dic' dictionary named
'cif_core.dic' version 2.4.1 from 2010-06-29 (36
times).

'_geom_torsion_publ_flag' value 'Y' changed to 'y' according to
'/home/saulius/struct/CIF-dictionaries/cif_core.dic' dictionary named
'cif_core.dic' version 2.4.1 from 2010-06-29 (39 times).

Automatic conversion script
Id: cif_fix_enum 1527 2010-12-29 10:47:43Z saulius 
;
_cod_original_sg_symbol_H-M I41/a
_cod_database_code 7103904

loop_
_symmetry_equiv_pos_as_xyz
'x, y, z'
'-x+1/2, -y, z+1/2'
'-y+3/4, x+1/4, z+1/4'
'y+3/4, -x+3/4, z+3/4'
'x+1/2, y+1/2, z+1/2'
'-x+1, -y+1/2, z+1'
'-y+5/4, x+3/4, z+3/4'
'y+5/4, -x+5/4, z+5/4'
'-x, -y, -z'
'x-1/2, y, -z-1/2'
'y-3/4, -x-1/4, -z-1/4'
'-y-3/4, x-3/4, -z-3/4'
'-x+1/2, -y+1/2, -z+1/2'
'x, y+1/2, -z'
'y-1/4, -x+1/4, -z+1/4'
'-y-1/4, x-1/4, -z-1/4'

loop_
_atom_site_label
_atom_site_type_symbol
_atom_site_fract_x
_atom_site_fract_y
_atom_site_fract_z
_atom_site_U_iso_or_equiv
_atom_site_adp_type
_atom_site_occupancy
_atom_site_symmetry_multiplicity
_atom_site_calc_flag
_atom_site_refinement_flags
_atom_site_disorder_assembly
_atom_site_disorder_group
O1 O 0.85878(12) 0.22014(12) 0.1352(3) 0.0892(10) Uani 1 1 d . . .
O2 O 0.82823(13) 0.26353(13) 0.2815(3) 0.0971(11) Uani 1 1 d . . .
N1 N 0.87681(10) 0.37814(10) -0.0836(2) 0.0501(8) Uani 1 1 d . . .
H1 H 0.8864 0.4102 -0.0849 0.060 Uiso 1 1 calc R . .
N2 N 0.81835(10) 0.40947(10) 0.0382(2) 0.0490(8) Uani 1 1 d . . .
N3 N 0.75206(10) 0.35411(10) 0.1108(2) 0.0487(7) Uani 1 1 d . . .
N4 N 0.81804(10) 0.31966(10) -0.0072(2) 0.0475(7) Uani 1 1 d . . .
N5 N 0.75695(12) 0.44037(11) 0.1577(3) 0.0775(11) Uani 1 1 d . . .
H5A H 0.7298 0.4364 0.1982 0.093 Uiso 1 1 calc R . .
H5B H 0.7717 0.4704 0.1532 0.093 Uiso 1 1 calc R . .
N6 N 0.75452(11) 0.26760(10) 0.0695(3) 0.0597(9) Uani 1 1 d . . .
H6 H 0.7245 0.2658 0.1006 0.072 Uiso 1 1 calc R . .
C1 C 1.0000 0.2500 -0.3750 0.0337(13) Uani 1 4 d S . .
C2 C 0.96713(11) 0.28536(11) -0.2986(3) 0.0369(7) Uani 1 1 d . . .
C3 C 0.96571(12) 0.33904(11) -0.3033(3) 0.0443(8) Uani 1 1 d . . .
H3 H 0.9856 0.3560 -0.3562 0.053 Uiso 1 1 calc R . .
C4 C 0.93572(12) 0.36869(12) -0.2323(3) 0.0482(9) Uani 1 1 d . . .
H4 H 0.9359 0.4048 -0.2383 0.058 Uiso 1 1 calc R . .
C5 C 0.90557(11) 0.34509(11) -0.1525(3) 0.0403(8) Uani 1 1 d . . .
C6 C 0.90785(12) 0.29133(12) -0.1431(3) 0.0461(8) Uani 1 1 d . . .
H6' H 0.8891 0.2746 -0.0882 0.055 Uiso 1 1 calc R . .
C7 C 0.93794(12) 0.26243(12) -0.2149(3) 0.0429(8) Uani 1 1 d . . .
H7 H 0.9387 0.2264 -0.2071 0.051 Uiso 1 1 calc R . .
C8 C 0.83618(12) 0.36778(12) -0.0152(3) 0.0432(8) Uani 1 1 d . . .
C9 C 0.77626(12) 0.39976(12) 0.1013(3) 0.0492(9) Uani 1 1 d . . .
C10 C 0.77580(12) 0.31517(12) 0.0576(3) 0.0471(9) Uani 1 1 d . . .
C11 C 0.77811(16) 0.21943(13) 0.0343(4) 0.0657(11) Uani 1 1 d . . .
H11A H 0.8003 0.2265 -0.0284 0.079 Uiso 1 1 calc R . .
H11B H 0.7508 0.1959 0.0102 0.079 Uiso 1 1 calc R . .
C12 C 0.80954(17) 0.19286(16) 0.1193(4) 0.0849(14) Uani 1 1 d . . .
H12A H 0.7903 0.1921 0.1877 0.102 Uiso 1 1 calc R . .
H12B H 0.8163 0.1572 0.0971 0.102 Uiso 1 1 calc R . .
C13 C 0.86285(19) 0.25534(19) 0.2188(5) 0.0796(13) Uani 1 1 d . . .
C14 C 0.91451(18) 0.2804(2) 0.2188(5) 0.1083(18) Uani 1 1 d . . .
H14A H 0.9138 0.3104 0.2658 0.162 Uiso 1 1 calc R . .
H14B H 0.9233 0.2909 0.1457 0.162 Uiso 1 1 calc R . .
H14C H 0.9401 0.2561 0.2451 0.162 Uiso 1 1 calc R . .

loop_
_atom_site_aniso_label
_atom_site_aniso_U_11
_atom_site_aniso_U_22
_atom_site_aniso_U_33
_atom_site_aniso_U_23
_atom_site_aniso_U_13
_atom_site_aniso_U_12
O1 0.073(2) 0.079(2) 0.116(3) 0.008(2) 0.0097(19) 0.0080(16)
O2 0.075(2) 0.118(3) 0.099(3) 0.005(2) 0.0226(19) -0.009(2)
N1 0.0480(16) 0.0314(14) 0.071(2) -0.0068(14) 0.0189(14) -0.0038(12)
N2 0.0422(15) 0.0355(15) 0.069(2) -0.0039(14) 0.0156(14) -0.0004(12)
N3 0.0381(15) 0.0407(15) 0.067(2) -0.0049(14) 0.0053(13) -0.0013(12)
N4 0.0394(15) 0.0378(15) 0.065(2) 0.0007(13) 0.0122(13) 0.0004(11)
N5 0.070(2) 0.0442(17) 0.119(3) -0.0192(18) 0.045(2) -0.0076(15)
N6 0.0493(17) 0.0372(15) 0.093(3) 0.0022(15) 0.0116(17) -0.0048(13)
C1 0.0312(18) 0.0312(18) 0.039(4) 0.000 0.000 0.000
C2 0.0298(15) 0.0310(15) 0.050(2) -0.0013(14) -0.0001(14) 0.0020(12)
C3 0.0423(18) 0.0340(16) 0.057(2) 0.0016(15) 0.0109(16) -0.0050(13)
C4 0.0450(19) 0.0299(16) 0.070(3) -0.0001(16) 0.0129(17) -0.0032(13)
C5 0.0342(16) 0.0335(16) 0.053(2) -0.0051(15) 0.0025(15) 0.0020(13)
C6 0.0455(19) 0.0416(18) 0.051(2) 0.0035(15) 0.0116(16) -0.0030(14)
C7 0.0430(18) 0.0297(15) 0.056(2) 0.0024(14) 0.0085(16) 0.0017(13)
C8 0.0338(16) 0.0354(17) 0.060(2) 0.0002(15) 0.0029(15) 0.0007(13)
C9 0.0409(18) 0.0405(18) 0.066(3) -0.0078(17) 0.0101(17) 0.0008(14)
C10 0.0369(17) 0.0384(18) 0.066(3) 0.0006(16) 0.0005(17) 0.0011(13)
C11 0.069(3) 0.039(2) 0.090(3) -0.004(2) 0.007(2) -0.0066(18)
C12 0.076(3) 0.050(2) 0.128(4) 0.005(3) 0.013(3) 0.000(2)
C13 0.069(3) 0.072(3) 0.098(4) 0.015(3) 0.004(3) 0.001(2)
C14 0.070(3) 0.122(5) 0.133(5) 0.004(4) 0.001(3) -0.019(3)

loop_
_atom_type_symbol
_atom_type_description
_atom_type_scat_dispersion_real
_atom_type_scat_dispersion_imag
_atom_type_scat_source
C C 0.0181 0.0091 'International Tables Vol C Tables 4.2.6.8 and 6.1.1.4'
H H 0.0000 0.0000 'International Tables Vol C Tables 4.2.6.8 and 6.1.1.4'
N N 0.0311 0.0180 'International Tables Vol C Tables 4.2.6.8 and 6.1.1.4'
O O 0.0492 0.0322 'International Tables Vol C Tables 4.2.6.8 and 6.1.1.4'

loop_
_geom_angle_atom_site_label_1
_geom_angle_atom_site_label_2
_geom_angle_atom_site_label_3
_geom_angle_site_symmetry_1
_geom_angle_site_symmetry_2
_geom_angle_site_symmetry_3
_geom_angle
_geom_angle_publ_flag
C13 O1 C12 . . . 118.9(4) y
C8 N1 C5 . . . 130.6(3) y
C8 N1 H1 . . . 114.7 ?
C5 N1 H1 . . . 114.7 ?
C8 N2 C9 . . . 113.9(3) y
C9 N3 C10 . . . 113.7(3) y
C8 N4 C10 . . . 114.0(3) y
C9 N5 H5A . . . 120 ?
C9 N5 H5B . . . 120 ?
H5A N5 H5B . . . 120 ?
C10 N6 C11 . . . 125.1(3) y
C10 N6 H6 . . . 117.4 ?
C11 N6 H6 . . . 117.4 ?
C2 C1 C2 12_755 . 15_664 106.1(2) y
C2 C1 C2 12_755 . 6_654 111.20(12) y
C2 C1 C2 15_664 . 6_654 111.20(12) y
C2 C1 C2 12_755 . . 111.20(12) y
C2 C1 C2 15_664 . . 111.20(12) y
C2 C1 C2 6_654 . . 106.1(2) y
C3 C2 C7 . . . 116.0(3) y
C3 C2 C1 . . . 125.0(3) y
C7 C2 C1 . . . 119.0(2) y
C2 C3 C4 . . . 122.4(3) y
C2 C3 H3 . . . 118.8 ?
C4 C3 H3 . . . 118.8 ?
C5 C4 C3 . . . 120.7(3) y
C5 C4 H4 . . . 119.7 ?
C3 C4 H4 . . . 119.7 ?
C4 C5 C6 . . . 118.1(3) y
C4 C5 N1 . . . 116.8(3) y
C6 C5 N1 . . . 125.1(3) y
C7 C6 C5 . . . 120.3(3) y
C7 C6 H6 . . . 119.8 ?
C5 C6 H6 . . . 119.8 ?
C6 C7 C2 . . . 122.5(3) y
C6 C7 H7 . . . 118.8 ?
C2 C7 H7 . . . 118.8 ?
N4 C8 N2 . . . 126.3(3) y
N4 C8 N1 . . . 119.8(3) y
N2 C8 N1 . . . 113.9(3) y
N3 C9 N5 . . . 117.8(3) y
N3 C9 N2 . . . 125.9(3) y
N5 C9 N2 . . . 116.4(3) y
N3 C10 N6 . . . 116.1(3) y
N3 C10 N4 . . . 126.0(3) y
N6 C10 N4 . . . 117.9(3) y
N6 C11 C12 . . . 114.5(4) y
N6 C11 H11A . . . 108.6 ?
C12 C11 H11A . . . 108.6 ?
N6 C11 H11B . . . 108.6 ?
C12 C11 H11B . . . 108.6 ?
H11A C11 H11B . . . 107.6 ?
O1 C12 C11 . . . 110.1(3) y
O1 C12 H12A . . . 109.6 ?
C11 C12 H12A . . . 109.6 ?
O1 C12 H12B . . . 109.6 ?
C11 C12 H12B . . . 109.6 ?
H12A C12 H12B . . . 108.1 ?
O2 C13 O1 . . . 122.6(5) y
O2 C13 C14 . . . 126.4(6) y
O1 C13 C14 . . . 110.9(5) y
C13 C14 H14A . . . 109.5 ?
C13 C14 H14B . . . 109.5 ?
H14A C14 H14B . . . 109.5 ?
C13 C14 H14C . . . 109.5 ?
H14A C14 H14C . . . 109.5 ?
H14B C14 H14C . . . 109.5 ?

loop_
_geom_bond_atom_site_label_1
_geom_bond_atom_site_label_2
_geom_bond_site_symmetry_1
_geom_bond_site_symmetry_2
_geom_bond_distance
_geom_bond_publ_flag
O1 C13 . . 1.367(6) y
O1 C12 . . 1.458(5) y
O2 C13 . . 1.192(5) y
N1 C8 . . 1.362(4) y
N1 C5 . . 1.404(4) y
N1 H1 . . 0.86 ?
N2 C8 . . 1.334(4) y
N2 C9 . . 1.349(4) y
N3 C9 . . 1.331(4) y
N3 C10 . . 1.338(4) y
N4 C8 . . 1.323(4) y
N4 C10 . . 1.347(4) y
N5 C9 . . 1.343(4) y
N5 H5a . . 0.86 ?
N5 H5b . . 0.86 ?
N6 C10 . . 1.345(4) y
N6 C11 . . 1.442(4) y
N6 H6 . . 0.86 ?
C1 C2 . 12_755 1.551(3) y
C1 C2 . 15_664 1.551(3) y
C1 C2 . 6_654 1.551(3) y
C1 C2 . . 1.551(3) y
C2 C3 . . 1.379(4) y
C2 C7 . . 1.397(4) y
C3 C4 . . 1.387(4) y
C3 H3 . . 0.93 ?
C4 C5 . . 1.383(4) y
C4 H4 . . 0.93 ?
C5 C6 . . 1.386(4) y
C6 C7 . . 1.384(4) y
C6 H6 . . 0.93 ?
C7 H7 . . 0.93 ?
C11 C12 . . 1.480(6) y
C11 H11a . . 0.97 ?
C11 H11b . . 0.97 ?
C12 H12a . . 0.97 ?
C12 H12b . . 0.97 ?
C13 C14 . . 1.473(6) y
C14 H14a . . 0.96 ?
C14 H14b . . 0.96 ?
C14 H14c . . 0.96 ?

loop_
_geom_hbond_atom_site_label_D
_geom_hbond_atom_site_label_H
_geom_hbond_atom_site_label_A
_geom_hbond_distance_DH
_geom_hbond_distance_HA
_geom_hbond_distance_DA
_geom_hbond_angle_DHA
_geom_hbond_site_symmetry_A
N1 H1 N3 0.86 2.46 3.288(4) 161.9 7_544
N5 H5A N2 0.86 2.12 2.975(4) 174.6 8_454
N6 H6 O2 0.86 2.11 2.907(4) 153.3 13_655

loop_
_geom_torsion_atom_site_label_1
_geom_torsion_atom_site_label_2
_geom_torsion_atom_site_label_3
_geom_torsion_atom_site_label_4
_geom_torsion_site_symmetry_1
_geom_torsion_site_symmetry_2
_geom_torsion_site_symmetry_3
_geom_torsion_site_symmetry_4
_geom_torsion
_geom_torsion_publ_flag
C2 C1 C2 C3 12_755 . . . -112.7(4) y
C2 C1 C2 C3 15_664 . . . 5.2(3) y
C2 C1 C2 C3 6_654 . . . 126.3(3) y
C2 C1 C2 C7 12_755 . . . 70.00(18) y
C2 C1 C2 C7 15_664 . . . -172.0(3) y
C2 C1 C2 C7 6_654 . . . -51.0(2) y
C7 C2 C3 C4 . . . . -2.3(5) y
C1 C2 C3 C4 . . . . -179.6(3) y
C2 C3 C4 C5 . . . . 0.0(5) y
C3 C4 C5 C6 . . . . 2.5(5) y
C3 C4 C5 N1 . . . . 179.5(3) y
C8 N1 C5 C4 . . . . 164.2(3) y
C8 N1 C5 C6 . . . . -19.1(5) y
C4 C5 C6 C7 . . . . -2.6(5) y
N1 C5 C6 C7 . . . . -179.3(3) y
C5 C6 C7 C2 . . . . 0.3(5) y
C3 C2 C7 C6 . . . . 2.2(5) y
C1 C2 C7 C6 . . . . 179.7(3) y
C10 N4 C8 N2 . . . . 3.8(5) y
C10 N4 C8 N1 . . . . -175.9(3) y
C9 N2 C8 N4 . . . . -3.3(5) y
C9 N2 C8 N1 . . . . 176.5(3) y
C5 N1 C8 N4 . . . . -0.2(5) y
C5 N1 C8 N2 . . . . 180.0(3) y
C10 N3 C9 N5 . . . . -175.9(3) y
C10 N3 C9 N2 . . . . 5.2(5) y
C8 N2 C9 N3 . . . . -1.7(5) y
C8 N2 C9 N5 . . . . 179.5(3) y
C9 N3 C10 N6 . . . . 176.5(3) y
C9 N3 C10 N4 . . . . -4.6(5) y
C11 N6 C10 N3 . . . . -169.7(3) y
C11 N6 C10 N4 . . . . 11.3(6) y
C8 N4 C10 N3 . . . . 0.5(5) y
C8 N4 C10 N6 . . . . 179.4(3) y
C10 N6 C11 C12 . . . . 92.6(5) y
C13 O1 C12 C11 . . . . 96.6(5) y
N6 C11 C12 O1 . . . . -74.4(5) y
C12 O1 C13 O2 . . . . 2.4(7) y
C12 O1 C13 C14 . . . . -177.6(4) y
